data_4328193
loop_
_publ_author_name
'Jonathan Bould'
'Jan Mach\'a\<cek'
'Michael G. S. Londesborough'
'Ram\'on Mac\'ias'
'John D. Kennedy'
'Zden\<ek Bastl'
'Patrick Rupper'
'Tom\'a\<s Ba\<se'

_publ_contact_author_address
;
Institute of Inorganic Chemistry
Academy of Sciences of the Czech Republic, vvi
Husinec-250 68 Rez, CP 1001, Czech Republic
;
_publ_contact_author_email jbould@gmail.com
_publ_contact_author_name
;
J. Bould
;
_publ_contact_author_phone '+420 266 17 3105'
_publ_section_title
;
 Decaborane Thiols as Building Blocks for Self-Assembled Monolayers on
 Metal Surfaces
;
_journal_name_full 'Inorganic Chemistry'
_journal_page_first 1685
_journal_page_last 1694
_journal_paper_doi 10.1021/ic202000b
_journal_volume 51
_journal_year 2012
_chemical_formula_moiety 'C16 H34 B10 P2 Pt S'
_chemical_formula_sum 'C16 H34 B10 P2 Pt S'
_chemical_formula_weight 623.62
_chemical_name_systematic
; 
 ? 
;
_space_group_IT_number 14
_symmetry_cell_setting monoclinic
_symmetry_space_group_name_Hall '-P 2ybc'
_symmetry_space_group_name_H-M 'P 1 21/c 1'
_atom_sites_solution_hydrogens geom
_atom_sites_solution_primary direct
_atom_sites_solution_secondary difmap
_audit_creation_method SHELXL-97
_cell_angle_alpha 90.00
_cell_angle_beta 98.931(6)
_cell_angle_gamma 90.00
_cell_formula_units_Z 4
_cell_length_a 10.2839(11)
_cell_length_b 18.928(2)
_cell_length_c 13.9112(16)
_cell_measurement_reflns_used 9930
_cell_measurement_temperature 150(2)
_cell_measurement_theta_max 27.78
_cell_measurement_theta_min 2.28
_cell_volume 2675.0(5)
_computing_cell_refinement 'DENZO-SMN (Otwinowski & Minor, 1996)'
_computing_data_collection 'COLLECT (Nonius, 1999)'
_computing_data_reduction 'DENZO-SMN (Otwinowski & Minor, 1996)'
_computing_molecular_graphics
;
 ORTEP3 for Windows (Farrugia, 1997) 
 XSeed (Barbour, 2001)
;
_computing_publication_material 'WC (Thornton-Pett, 2000)'
_computing_structure_refinement 'SHELXL-97 (Sheldrick, 1997)'
_computing_structure_solution 'SHELXS-97 (Sheldrick, 1990)'
_diffrn_ambient_temperature 150(2)
_diffrn_detector_area_resol_mean
;
120 microns
;
_diffrn_measured_fraction_theta_full 0.995
_diffrn_measured_fraction_theta_max 0.937
_diffrn_measurement_device_type
;
Mach3 kappa-type 4-circle goniostat.
;
_diffrn_measurement_method 'rotation images'
_diffrn_radiation_detector 'ApexII camera'
_diffrn_radiation_monochromator
;
graphite model mounted in "parallel" mode
;
_diffrn_radiation_source
;
Bruker Nonius FR591 rotating anode generator
;
_diffrn_radiation_type MoK\a
_diffrn_radiation_wavelength 0.71073
_diffrn_reflns_av_R_equivalents 0.0439
_diffrn_reflns_av_sigmaI/netI 0.0382
_diffrn_reflns_limit_h_max 13
_diffrn_reflns_limit_h_min -13
_diffrn_reflns_limit_k_max 24
_diffrn_reflns_limit_k_min -22
_diffrn_reflns_limit_l_max 16
_diffrn_reflns_limit_l_min -18
_diffrn_reflns_number 44572
_diffrn_reflns_theta_full 25.00
_diffrn_reflns_theta_max 28.82
_diffrn_reflns_theta_min 2.00
_diffrn_standards_decay_% 0
_diffrn_standards_interval_count 0
_diffrn_standards_interval_time 0
_diffrn_standards_number 0
_exptl_absorpt_coefficient_mu 5.446
_exptl_absorpt_correction_T_max 0.6698
_exptl_absorpt_correction_T_min 0.3108
_exptl_absorpt_correction_type multi-scan
_exptl_absorpt_process_details
;
See Sheldrick, G. M. (2002). SADABS. Version 
2.03. University of Gottingen, Germany.
;
_exptl_crystal_colour yellow
_exptl_crystal_density_diffrn 1.548
_exptl_crystal_description fragment
_exptl_crystal_F_000 1216
_exptl_crystal_size_max 0.28
_exptl_crystal_size_mid 0.22
_exptl_crystal_size_min 0.08
_refine_diff_density_max 3.603
_refine_diff_density_min -1.914
_refine_diff_density_rms 0.164
_refine_ls_extinction_method none
_refine_ls_goodness_of_fit_ref 1.120
_refine_ls_hydrogen_treatment mixed
_refine_ls_matrix_type full
_refine_ls_number_parameters 300
_refine_ls_number_reflns 6536
_refine_ls_number_restraints 0
_refine_ls_restrained_S_all 1.120
_refine_ls_R_factor_all 0.0709
_refine_ls_R_factor_gt 0.0408
_refine_ls_shift/su_max 0.001
_refine_ls_shift/su_mean 0.000
_refine_ls_structure_factor_coef Fsqd
_refine_ls_weighting_details
; calc 
 [1.00000+0.00000exp(0.00(sin\q/\l)^2^)]/ 
   [\s^2^(Fo^2^)+0.0000+16.0515*P+(0.0247P)^2^+0.0000sin\q/\l] 
 where P = 0.00000Fo^2^ + 1.00000Fc^2^ 
;
_refine_ls_weighting_scheme calc
_refine_ls_wR_factor_gt 0.0842
_refine_ls_wR_factor_ref 0.0959
_reflns_number_gt 4854
_reflns_number_total 6536
_reflns_threshold_expression >2sigma(I)
_cod_data_source_file ic202000b_si_002_5.cif
_cod_data_source_block compound4_jb514g
_cod_original_cell_volume 2675.1(5)
_cod_original_sg_symbol_H-M 'P 21/c'
_cod_database_code 4328193

loop_
_symmetry_equiv_pos_as_xyz
'x, y, z'
'-x, y+1/2, -z+1/2'
'-x, -y, -z'
'x, -y-1/2, z-1/2'

loop_
_atom_site_label
_atom_site_type_symbol
_atom_site_fract_x
_atom_site_fract_y
_atom_site_fract_z
_atom_site_U_iso_or_equiv
_atom_site_adp_type
_atom_site_occupancy
_atom_site_symmetry_multiplicity
_atom_site_calc_flag
_atom_site_refinement_flags
S1 S 0.3101(2) 0.40309(12) 0.92745(15) 0.0628(6) Uani 1 1 d .
H1 H 0.4187 0.3948 0.9719 0.075 Uiso 1 1 calc R
P1 P 0.02396(16) 0.09935(10) 0.68389(12) 0.0390(4) Uani 1 1 d .
B1 B 0.2843(8) 0.3406(5) 0.8171(5) 0.0429(19) Uani 1 1 d .
P2 P 0.35959(16) 0.07325(11) 0.77164(13) 0.0420(4) Uani 1 1 d .
B2 B 0.3463(7) 0.2526(5) 0.8186(5) 0.0411(18) Uani 1 1 d .
H2 H 0.4060 0.2301 0.8858 0.049 Uiso 1 1 calc R
B3 B 0.1695(7) 0.2701(4) 0.8124(5) 0.0378(17) Uani 1 1 d .
H3 H 0.1195 0.2573 0.8763 0.045 Uiso 1 1 calc R
B4 B 0.1277(8) 0.3497(5) 0.7415(6) 0.0428(19) Uani 1 1 d .
H4 H 0.0536 0.3895 0.7579 0.051 Uiso 1 1 calc R
B5 B 0.2765(8) 0.3745(5) 0.6953(6) 0.048(2) Uani 1 1 d .
H5 H 0.2940 0.4312 0.6779 0.057 Uiso 1 1 calc R
B6 B 0.4119(7) 0.3192(5) 0.7482(6) 0.047(2) Uani 1 1 d .
H6 H 0.5140 0.3405 0.7691 0.057 Uiso 1 1 calc R
Pt7 Pt 0.21332(2) 0.168867(14) 0.738107(16) 0.03140(8) Uani 1 1 d .
B8 B 0.0738(7) 0.2654(4) 0.6952(5) 0.0358(16) Uani 1 1 d .
H8 H -0.027(6) 0.255(3) 0.679(4) 0.037(17) Uiso 1 1 d .
B9 B 0.1493(8) 0.3301(5) 0.6180(6) 0.0452(18) Uani 1 1 d .
H9 H 0.092(7) 0.356(4) 0.553(5) 0.05(2) Uiso 1 1 d .
B10 B 0.3406(8) 0.3096(6) 0.6229(6) 0.049(2) Uani 1 1 d .
H10 H 0.389(8) 0.327(4) 0.562(6) 0.06(2) Uiso 1 1 d .
B11 B 0.3912(7) 0.2329(5) 0.7015(5) 0.044(2) Uani 1 1 d .
H11 H 0.463(7) 0.195(4) 0.682(5) 0.045(19) Uiso 1 1 d .
H89 H 0.122(7) 0.261(4) 0.609(6) 0.06(2) Uiso 1 1 d .
H101 H 0.320(6) 0.251(3) 0.613(4) 0.033(17) Uiso 1 1 d .
C111 C 0.0505(8) 0.0112(4) 0.6332(6) 0.062(2) Uani 1 1 d .
H10A H -0.0346 -0.0119 0.6129 0.093 Uiso 1 1 calc R
H10B H 0.1039 -0.0177 0.6829 0.093 Uiso 1 1 calc R
H10C H 0.0964 0.0163 0.5769 0.093 Uiso 1 1 calc R
C121 C -0.0686(8) 0.0822(6) 0.7832(6) 0.083(3) Uani 1 1 d .
H672 H -0.0939 0.1271 0.8099 0.124 Uiso 1 1 calc R
H674 H -0.0137 0.0552 0.8343 0.124 Uiso 1 1 calc R
H673 H -0.1479 0.0549 0.7586 0.124 Uiso 1 1 calc R
C131 C -0.0952(6) 0.1371(3) 0.5851(4) 0.0332(13) Uani 1 1 d .
C132 C -0.0533(6) 0.1528(3) 0.4963(4) 0.0363(15) Uani 1 1 d .
H892 H 0.0349 0.1431 0.4881 0.044 Uiso 1 1 calc R
C133 C -0.1399(7) 0.1827(4) 0.4198(5) 0.0451(17) Uani 1 1 d .
H893 H -0.1116 0.1911 0.3590 0.054 Uiso 1 1 calc R
C134 C -0.2693(7) 0.2004(4) 0.4326(6) 0.0527(19) Uani 1 1 d .
H894 H -0.3270 0.2226 0.3815 0.063 Uiso 1 1 calc R
C135 C -0.3117(6) 0.1853(5) 0.5200(6) 0.056(2) Uani 1 1 d .
H895 H -0.3993 0.1964 0.5285 0.067 Uiso 1 1 calc R
C136 C -0.2262(6) 0.1538(4) 0.5961(5) 0.0474(18) Uani 1 1 d .
H896 H -0.2565 0.1435 0.6557 0.057 Uiso 1 1 calc R
C211 C 0.5164(7) 0.0940(5) 0.8515(6) 0.060(2) Uani 1 1 d .
H213 H 0.4977 0.1128 0.9136 0.090 Uiso 1 1 calc R
H212 H 0.5653 0.1293 0.8198 0.090 Uiso 1 1 calc R
H214 H 0.5693 0.0509 0.8635 0.090 Uiso 1 1 calc R
C221 C 0.4169(8) 0.0289(5) 0.6689(6) 0.064(2) Uani 1 1 d .
H224 H 0.4807 -0.0078 0.6933 0.096 Uiso 1 1 calc R
H222 H 0.4588 0.0635 0.6312 0.096 Uiso 1 1 calc R
H223 H 0.3418 0.0074 0.6271 0.096 Uiso 1 1 calc R
C231 C 0.2928(6) 0.0040(4) 0.8431(5) 0.0389(15) Uani 1 1 d .
C232 C 0.2374(7) 0.0260(4) 0.9257(5) 0.0447(16) Uani 1 1 d .
H232 H 0.2340 0.0748 0.9412 0.054 Uiso 1 1 calc R
C233 C 0.1882(7) -0.0241(4) 0.9840(5) 0.0513(19) Uani 1 1 d .
H233 H 0.1500 -0.0092 1.0385 0.062 Uiso 1 1 calc R
C234 C 0.1944(7) -0.0958(5) 0.9632(6) 0.057(2) Uani 1 1 d .
H234 H 0.1612 -0.1295 1.0038 0.069 Uiso 1 1 calc R
C235 C 0.2491(8) -0.1183(4) 0.8832(6) 0.062(2) Uani 1 1 d .
H235 H 0.2529 -0.1673 0.8689 0.074 Uiso 1 1 calc R
C236 C 0.2989(7) -0.0682(4) 0.8232(6) 0.0524(19) Uani 1 1 d .
H236 H 0.3369 -0.0836 0.7688 0.063 Uiso 1 1 calc R

loop_
_atom_site_aniso_label
_atom_site_aniso_U_11
_atom_site_aniso_U_22
_atom_site_aniso_U_33
_atom_site_aniso_U_23
_atom_site_aniso_U_13
_atom_site_aniso_U_12
S1 0.0663(13) 0.0680(14) 0.0497(12) -0.0180(10) -0.0054(9) -0.0113(11)
P1 0.0327(8) 0.0506(11) 0.0315(8) 0.0030(7) -0.0022(6) -0.0091(8)
B1 0.041(4) 0.055(5) 0.031(4) -0.007(3) 0.000(3) -0.015(4)
P2 0.0290(8) 0.0630(12) 0.0344(9) 0.0009(8) 0.0067(6) 0.0092(8)
B2 0.025(3) 0.064(5) 0.033(4) 0.004(3) -0.003(3) -0.011(3)
B3 0.035(4) 0.049(5) 0.030(4) -0.012(3) 0.006(3) -0.005(3)
B4 0.037(4) 0.050(5) 0.040(4) -0.009(3) 0.001(3) -0.005(3)
B5 0.041(4) 0.057(6) 0.041(4) 0.000(4) -0.005(3) -0.017(4)
B6 0.031(4) 0.071(6) 0.038(4) 0.007(4) -0.001(3) -0.019(4)
Pt7 0.02057(10) 0.04765(15) 0.02589(12) -0.00503(11) 0.00336(7) -0.00157(11)
B8 0.023(3) 0.042(4) 0.040(4) -0.008(3) -0.001(3) 0.000(3)
B9 0.043(4) 0.054(5) 0.035(4) 0.000(4) -0.006(3) -0.007(4)
B10 0.043(4) 0.071(7) 0.034(4) 0.012(4) 0.007(3) -0.004(4)
B11 0.030(4) 0.075(6) 0.028(4) 0.011(4) 0.005(3) -0.001(4)
C111 0.069(5) 0.047(5) 0.061(5) -0.001(4) -0.023(4) -0.003(4)
C121 0.050(5) 0.158(10) 0.039(4) 0.032(5) 0.004(3) -0.033(6)
C131 0.025(3) 0.038(4) 0.034(3) -0.006(3) -0.002(2) -0.006(3)
C132 0.028(3) 0.046(4) 0.034(3) -0.006(3) 0.004(2) 0.003(3)
C133 0.045(4) 0.056(5) 0.032(3) -0.007(3) -0.002(3) -0.004(3)
C134 0.036(4) 0.063(5) 0.051(5) 0.000(4) -0.016(3) 0.000(3)
C135 0.023(3) 0.082(6) 0.060(5) -0.003(4) 0.000(3) -0.002(3)
C136 0.027(3) 0.071(5) 0.044(4) -0.003(3) 0.005(3) -0.008(3)
C211 0.032(4) 0.079(6) 0.065(5) 0.012(4) -0.004(3) 0.007(4)
C221 0.066(5) 0.089(7) 0.042(4) -0.001(4) 0.025(4) 0.022(5)
C231 0.032(3) 0.044(4) 0.039(4) -0.001(3) 0.000(2) 0.008(3)
C232 0.040(4) 0.056(5) 0.037(4) 0.002(3) 0.005(3) 0.007(3)
C233 0.047(4) 0.066(6) 0.039(4) 0.007(4) 0.003(3) 0.003(4)
C234 0.049(4) 0.075(6) 0.043(4) 0.015(4) -0.008(3) -0.008(4)
C235 0.064(5) 0.043(5) 0.069(6) 0.000(4) -0.022(4) 0.002(4)
C236 0.046(4) 0.060(5) 0.049(4) -0.006(4) 0.002(3) 0.014(4)

loop_
_atom_type_symbol
_atom_type_description
_atom_type_scat_dispersion_real
_atom_type_scat_dispersion_imag
_atom_type_scat_source
C C 0.0033 0.0016 'International Tables Vol C Tables 4.2.6.8 and 6.1.1.4'
H H 0.0000 0.0000 'International Tables Vol C Tables 4.2.6.8 and 6.1.1.4'
B B 0.0013 0.0007 'International Tables Vol C Tables 4.2.6.8 and 6.1.1.4'
P P 0.1023 0.0942 'International Tables Vol C Tables 4.2.6.8 and 6.1.1.4'
S S 0.1246 0.1234 'International Tables Vol C Tables 4.2.6.8 and 6.1.1.4'
Pt Pt -1.7033 8.3905 'International Tables Vol C Tables 4.2.6.8 and 6.1.1.4'

loop_
_geom_angle_atom_site_label_1
_geom_angle_atom_site_label_2
_geom_angle_atom_site_label_3
_geom_angle
B1 S1 H1 109.5
C121 P1 C131 105.6(3)
C121 P1 C111 104.7(5)
C131 P1 C111 100.8(3)
C121 P1 Pt7 110.9(3)
C131 P1 Pt7 116.2(2)
C111 P1 Pt7 117.3(3)
B3 B1 B2 62.1(4)
B3 B1 B6 110.4(6)
B2 B1 B6 60.2(5)
B3 B1 B4 61.2(4)
B2 B1 B4 112.6(5)
B6 B1 B4 112.0(5)
B3 B1 B5 107.5(5)
B2 B1 B5 107.8(6)
B6 B1 B5 60.4(5)
B4 B1 B5 60.6(4)
B3 B1 S1 120.0(5)
B2 B1 S1 124.1(5)
B6 B1 S1 123.1(5)
B4 B1 S1 114.2(5)
B5 B1 S1 120.8(5)
C221 P2 C231 106.7(4)
C221 P2 C211 102.1(4)
C231 P2 C211 100.9(3)
C221 P2 Pt7 118.1(3)
C231 P2 Pt7 112.0(2)
C211 P2 Pt7 115.2(3)
B1 B2 B6 60.1(5)
B1 B2 B11 109.0(6)
B6 B2 B11 58.7(5)
B1 B2 B3 58.8(4)
B6 B2 B3 107.6(6)
B11 B2 B3 112.7(5)
B1 B2 Pt7 117.4(4)
B6 B2 Pt7 118.1(4)
B11 B2 Pt7 68.2(4)
B3 B2 Pt7 65.6(3)
B1 B2 H2 120.9
B6 B2 H2 121.3
B11 B2 H2 119.4
B3 B2 H2 121.2
Pt7 B2 H2 110.9
B8 B3 B1 110.1(6)
B8 B3 B4 59.4(4)
B1 B3 B4 59.7(4)
B8 B3 B2 116.0(5)
B1 B3 B2 59.1(4)
B4 B3 B2 108.9(5)
B8 B3 Pt7 69.9(3)
B1 B3 Pt7 118.4(4)
B4 B3 Pt7 120.2(4)
B2 B3 Pt7 66.5(4)
B8 B3 H3 117.5
B1 B3 H3 121.1
B4 B3 H3 120.8
B2 B3 H3 119.8
Pt7 B3 H3 109.2
B8 B4 B1 109.2(6)
B8 B4 B9 63.1(5)
B1 B4 B9 107.9(5)
B8 B4 B5 109.7(6)
B1 B4 B5 60.1(4)
B9 B4 B5 58.7(4)
B8 B4 B3 59.0(4)
B1 B4 B3 59.1(4)
B9 B4 B3 107.0(6)
B5 B4 B3 105.5(6)
B8 B4 H4 119.6
B1 B4 H4 121.5
B9 B4 H4 121.4
B5 B4 H4 122.5
B3 B4 H4 123.9
B9 B5 B10 68.4(5)
B9 B5 B1 108.8(6)
B10 B5 B1 108.7(6)
B9 B5 B6 114.9(7)
B10 B5 B6 60.0(5)
B1 B5 B6 59.4(5)
B9 B5 B4 60.5(4)
B10 B5 B4 115.4(6)
B1 B5 B4 59.3(4)
B6 B5 B4 110.2(6)
B9 B5 H5 116.9
B10 B5 H5 117.0
B1 B5 H5 123.9
B6 B5 H5 120.2
B4 B5 H5 119.9
B11 B6 B1 110.6(5)
B11 B6 B2 60.9(5)
B1 B6 B2 59.8(5)
B11 B6 B10 62.5(5)
B1 B6 B10 108.7(5)
B2 B6 B10 109.2(6)
B11 B6 B5 110.3(5)
B1 B6 B5 60.2(5)
B2 B6 B5 107.4(5)
B10 B6 B5 59.3(5)
B11 B6 H6 119.0
B1 B6 H6 121.0
B2 B6 H6 122.0
B10 B6 H6 120.9
B5 B6 H6 122.0
B3 Pt7 B2 47.9(3)
B3 Pt7 B11 82.9(3)
B2 Pt7 B11 46.2(3)
B3 Pt7 B8 45.3(3)
B2 Pt7 B8 83.1(3)
B11 Pt7 B8 90.5(3)
B3 Pt7 P2 136.85(19)
B2 Pt7 P2 97.0(2)
B11 Pt7 P2 86.8(2)
B8 Pt7 P2 176.16(19)
B3 Pt7 P1 113.82(19)
B2 Pt7 P1 160.8(2)
B11 Pt7 P1 149.0(2)
B8 Pt7 P1 84.93(18)
P2 Pt7 P1 95.99(7)
B3 B8 B4 61.6(4)
B3 B8 B9 105.9(5)
B4 B8 B9 59.2(4)
B3 B8 Pt7 64.8(3)
B4 B8 Pt7 117.6(4)
B9 B8 Pt7 111.3(4)
B3 B8 H8 127(3)
B4 B8 H8 120(3)
B9 B8 H8 119(3)
Pt7 B8 H8 117(3)
B3 B8 H89 126(3)
B4 B8 H89 104(3)
B9 B8 H89 45(3)
Pt7 B8 H89 84(3)
H8 B8 H89 106(5)
B5 B9 B4 60.8(5)
B5 B9 B8 107.2(5)
B4 B9 B8 57.7(4)
B5 B9 B10 56.0(5)
B4 B9 B10 105.9(5)
B8 B9 B10 110.3(5)
B5 B9 H9 122(4)
B4 B9 H9 124(4)
B8 B9 H9 123(4)
B10 B9 H9 120(4)
B5 B9 H89 130(3)
B4 B9 H89 104(3)
B8 B9 H89 47(3)
B10 B9 H89 90(3)
H9 B9 H89 106(5)
B5 B10 B6 60.7(5)
B5 B10 B11 107.7(6)
B6 B10 B11 57.8(5)
B5 B10 B9 55.6(4)
B6 B10 B9 105.4(5)
B11 B10 B9 111.1(5)
B5 B10 H10 119(4)
B6 B10 H10 124(4)
B11 B10 H10 125(4)
B9 B10 H10 119(4)
B5 B10 H101 132(3)
B6 B10 H101 105(3)
B11 B10 H101 48(3)
B9 B10 H101 91(3)
H10 B10 H101 107(5)
B6 B11 B2 60.4(5)
B6 B11 B10 59.6(5)
B2 B11 B10 106.5(6)
B6 B11 Pt7 117.3(5)
B2 B11 Pt7 65.6(3)
B10 B11 Pt7 112.5(4)
B6 B11 H11 131(4)
B2 B11 H11 130(4)
B10 B11 H11 121(4)
Pt7 B11 H11 107(4)
B6 B11 H101 97(3)
B2 B11 H101 126(3)
B10 B11 H101 38(3)
Pt7 B11 H101 90(3)
H11 B11 H101 103(4)
P1 C111 H10A 109.5
P1 C111 H10B 109.5
H10A C111 H10B 109.5
P1 C111 H10C 109.5
H10A C111 H10C 109.5
H10B C111 H10C 109.5
P1 C121 H672 109.5
P1 C121 H674 109.5
H672 C121 H674 109.5
P1 C121 H673 109.5
H672 C121 H673 109.5
H674 C121 H673 109.5
C132 C131 C136 118.4(6)
C132 C131 P1 118.7(4)
C136 C131 P1 122.8(5)
C133 C132 C131 120.7(6)
C133 C132 H892 119.7
C131 C132 H892 119.7
C132 C133 C134 120.2(7)
C132 C133 H893 119.9
C134 C133 H893 119.9
C135 C134 C133 119.6(7)
C135 C134 H894 120.2
C133 C134 H894 120.2
C134 C135 C136 120.4(6)
C134 C135 H895 119.8
C136 C135 H895 119.8
C135 C136 C131 120.7(7)
C135 C136 H896 119.7
C131 C136 H896 119.7
P2 C211 H213 109.5
P2 C211 H212 109.5
H213 C211 H212 109.5
P2 C211 H214 109.5
H213 C211 H214 109.5
H212 C211 H214 109.5
P2 C221 H224 109.5
P2 C221 H222 109.5
H224 C221 H222 109.5
P2 C221 H223 109.5
H224 C221 H223 109.5
H222 C221 H223 109.5
C236 C231 C232 118.8(7)
C236 C231 P2 123.8(5)
C232 C231 P2 117.3(5)
C233 C232 C231 119.9(7)
C233 C232 H232 120.1
C231 C232 H232 120.1
C234 C233 C232 120.7(7)
C234 C233 H233 119.6
C232 C233 H233 119.6
C233 C234 C235 120.2(8)
C233 C234 H234 119.9
C235 C234 H234 119.9
C234 C235 C236 119.7(8)
C234 C235 H235 120.1
C236 C235 H235 120.1
C231 C236 C235 120.6(7)
C231 C236 H236 119.7
C235 C236 H236 119.7

loop_
_geom_bond_atom_site_label_1
_geom_bond_atom_site_label_2
_geom_bond_distance
S1 B1 1.923(8)
S1 H1 1.2000
P1 C121 1.824(7)
P1 C131 1.838(6)
P1 C111 1.849(8)
P1 Pt7 2.3742(17)
B1 B3 1.777(11)
B1 B2 1.783(12)
B1 B6 1.788(11)
B1 B4 1.789(11)
B1 B5 1.803(12)
P2 C221 1.832(7)
P2 C231 1.841(7)
P2 C211 1.853(7)
P2 Pt7 2.3533(18)
B2 B6 1.790(11)
B2 B11 1.799(11)
B2 B3 1.837(10)
B2 Pt7 2.272(7)
B2 H2 1.1200
B3 B8 1.771(10)
B3 B4 1.815(12)
B3 Pt7 2.256(7)
B3 H3 1.1200
B4 B8 1.777(11)
B4 B9 1.805(11)
B4 B5 1.811(12)
B4 H4 1.1200
B5 B9 1.771(11)
B5 B10 1.779(13)
B5 B6 1.806(12)
B5 H5 1.1200
B6 B11 1.759(13)
B6 B10 1.792(11)
B6 H6 1.1200
Pt7 B11 2.316(8)
Pt7 B8 2.342(7)
B8 B9 1.875(12)
B8 H8 1.05(6)
B8 H89 1.37(8)
B9 B10 1.995(12)
B9 H9 1.11(7)
B9 H89 1.34(8)
B10 B11 1.844(12)
B10 H10 1.10(8)
B10 H101 1.13(6)
B11 H11 1.09(7)
B11 H101 1.37(6)
C111 H10A 0.9800
C111 H10B 0.9800
C111 H10C 0.9800
C121 H672 0.9800
C121 H674 0.9800
C121 H673 0.9800
C131 C132 1.402(9)
C131 C136 1.415(8)
C132 C133 1.397(9)
C132 H892 0.9500
C133 C134 1.410(10)
C133 H893 0.9500
C134 C135 1.384(11)
C134 H894 0.9500
C135 C136 1.400(10)
C135 H895 0.9500
C136 H896 0.9500
C211 H213 0.9800
C211 H212 0.9800
C211 H214 0.9800
C221 H224 0.9800
C221 H222 0.9800
C221 H223 0.9800
C231 C236 1.398(10)
C231 C232 1.421(9)
C232 C233 1.393(10)
C232 H232 0.9500
C233 C234 1.390(11)
C233 H233 0.9500
C234 C235 1.390(12)
C234 H234 0.9500
C235 C236 1.412(12)
C235 H235 0.9500
C236 H236 0.9500
